data_4305714
loop_
_publ_author_name
'Malcolm H. Chisholm'
'Angela S. Dann'
'Fabian Dielmann'
'Judith C. Gallucci'
'Nathan J. Patmore'
'Ramkrishna Ramnauth'
'Manfred Scheer'

_publ_section_title
;
Dimolybdenum Bis-2,4,6-triisopropyl-benzoate Bis-4-isonicotinate: A Redox
Active Analogue of 4,4'-Bipyridine with Ambivalent Properties
;
_journal_name_full 'Inorganic Chemistry'
_journal_page_first 9248
_journal_page_last 9255
_journal_paper_doi 10.1021/ic800693r
_journal_volume 47
_journal_year 2008
_chemical_compound_source 'see text'
_chemical_formula_moiety 'C32 H45 Mo N O8 Rh, 2(C4 H8 O)'
_chemical_formula_structural 'C40 H61 Mo N O10 Rh'
_chemical_formula_sum 'C40 H61 Mo N O10 Rh'
_chemical_formula_weight 914.75
_chemical_name_systematic ?
_space_group_IT_number 2
_symmetry_cell_setting triclinic
_symmetry_Int_Tables_number 2
_symmetry_space_group_name_Hall '-P 1'
_symmetry_space_group_name_H-M 'P -1'
_atom_sites_solution_hydrogens geom
_atom_sites_solution_primary direct
_atom_sites_solution_secondary difmap
_cell_angle_alpha 76.179(2)
_cell_angle_beta 85.032(2)
_cell_angle_gamma 70.937(2)
_cell_formula_units_Z 2
_cell_length_a 10.1232(2)
_cell_length_b 12.4414(3)
_cell_length_c 18.7882(3)
_cell_measurement_reflns_used 15093
_cell_measurement_temperature 123.0(2)
_cell_measurement_theta_max 32.6685
_cell_measurement_theta_min 3.0673
_cell_volume 2171.69(8)
_computing_cell_refinement
;
CrysAlis RED, Oxford Diffraction Ltd.,
Version 1.171.32.15 (release 10-01-2008 CrysAlis171 .NET)
(compiled Jan 10 2008,16:37:18)
;
_computing_data_collection
;
CrysAlis CCD, Oxford Diffraction Ltd.,
Version 1.171.32.15 (release 10-01-2008 CrysAlis171 .NET)
(compiled Jan 10 2008,16:37:18)
;
_computing_data_reduction
;
CrysAlis RED, Oxford Diffraction Ltd.,
Version 1.171.32.15 (release 10-01-2008 CrysAlis171 .NET)
(compiled Jan 10 2008,16:37:18)
;
_computing_molecular_graphics 'PLATON (Spek, 1990)'
_computing_publication_material 'PLATON (Spek, 2003)'
_computing_structure_refinement 'SHELXL-97 (Sheldrick, 1997)'
_computing_structure_solution 'SIR-97 (Altomare, 1999)'
_diffrn_ambient_temperature 123.0(2)
_diffrn_detector_area_resol_mean 10.5431
_diffrn_measured_fraction_theta_full 0.956
_diffrn_measured_fraction_theta_max 0.956
_diffrn_measurement_details
;
  1 omega   -4.00   54.00   1.0000   18.0000
omega____ theta____ kappa____ phi______ omega'___ theta'___ frames
    -       20.8441  -77.0000   90.0000    0.0000    0.0000 58

  2 omega   43.00   96.00   1.0000   18.0000
omega____ theta____ kappa____ phi______ omega'___ theta'___ frames
    -       20.8441   45.0000    0.0000    0.0000    0.0000 53

  3 omega   43.00   96.00   1.0000   18.0000
omega____ theta____ kappa____ phi______ omega'___ theta'___ frames
    -       20.8441   45.0000   60.0000    0.0000    0.0000 53

  4 omega   43.00   96.00   1.0000   18.0000
omega____ theta____ kappa____ phi______ omega'___ theta'___ frames
    -       20.8441   45.0000  300.0000    0.0000    0.0000 53

  5 omega  -51.00   -1.00   1.0000   18.0000
omega____ theta____ kappa____ phi______ omega'___ theta'___ frames
    -       20.8441  -45.0000  180.0000    0.0000    0.0000 50

  6 omega  -13.00   39.00   1.0000   18.0000
omega____ theta____ kappa____ phi______ omega'___ theta'___ frames
    -       20.8441   77.0000   30.0000    0.0000    0.0000 52

  7 omega  -51.00   -7.00   1.0000   18.0000
omega____ theta____ kappa____ phi______ omega'___ theta'___ frames
    -       20.8441  -45.0000  120.0000    0.0000    0.0000 44

  8 omega  -13.00   85.00   1.0000   18.0000
omega____ theta____ kappa____ phi______ omega'___ theta'___ frames
    -       20.8441   77.0000  240.0000    0.0000    0.0000 98

;
_diffrn_measurement_device_type 'Oxford Diffraction Gemini Ultra'
_diffrn_measurement_method omega-scan
_diffrn_radiation_monochromator graphite
_diffrn_radiation_probe x-ray
_diffrn_radiation_source 'Enhance (Mo) X-ray Source'
_diffrn_radiation_type MoK\a
_diffrn_radiation_wavelength 0.71073
_diffrn_reflns_av_R_equivalents 0.0358
_diffrn_reflns_av_sigmaI/netI 0.0537
_diffrn_reflns_limit_h_max 12
_diffrn_reflns_limit_h_min -14
_diffrn_reflns_limit_k_max 17
_diffrn_reflns_limit_k_min -16
_diffrn_reflns_limit_l_max 26
_diffrn_reflns_limit_l_min -23
_diffrn_reflns_number 24498
_diffrn_reflns_reduction_process
;
;
_diffrn_reflns_theta_full 30.51
_diffrn_reflns_theta_max 30.51
_diffrn_reflns_theta_min 3.07
_diffrn_standards_decay_% 0
_diffrn_standards_number 0
_exptl_absorpt_coefficient_mu 0.721
_exptl_absorpt_correction_T_max 0.965
_exptl_absorpt_correction_T_min 0.714
_exptl_absorpt_correction_type multi-scan
_exptl_absorpt_process_details
;
CrysAlis RED, Oxford Diffraction Ltd.,
Version 1.171.31.8 (release 12-01-2007 CrysAlis171 .NET)
Empirical absorption correction using spherical harmonics,
 implemented in SCALE3 ABSPACK scaling algorithm.
;
_exptl_crystal_colour red
_exptl_crystal_density_diffrn 1.399
_exptl_crystal_density_method 'Not Measured'
_exptl_crystal_description plate
_exptl_crystal_F_000 950
_exptl_crystal_size_max 0.520
_exptl_crystal_size_mid 0.340
_exptl_crystal_size_min 0.084
_refine_diff_density_max 1.301
_refine_diff_density_min -0.747
_refine_diff_density_rms 0.116
_refine_ls_extinction_method none
_refine_ls_goodness_of_fit_ref 1.056
_refine_ls_hydrogen_treatment constr
_refine_ls_matrix_type full
_refine_ls_number_parameters 500
_refine_ls_number_reflns 12684
_refine_ls_number_restraints 0
_refine_ls_restrained_S_all 1.056
_refine_ls_R_factor_all 0.0766
_refine_ls_R_factor_gt 0.0486
_refine_ls_shift/su_max 0.002
_refine_ls_shift/su_mean 0.000
_refine_ls_structure_factor_coef Fsqd
_refine_ls_weighting_details 'calc w=1/[\s^2^(Fo^2^)+(0.0315P)^2^+4.5934P] where P=(Fo^2^+2Fc^2^)/3'
_refine_ls_weighting_scheme calc
_refine_ls_wR_factor_gt 0.0894
_refine_ls_wR_factor_ref 0.0983
_reflns_number_gt 9482
_reflns_number_total 12684
_reflns_threshold_expression I>2\s(I)
_cod_data_source_file ic800693r_si_009.cif
_cod_data_source_block FD206
_cod_depositor_comments
;
The following automatic conversions were performed:
'_symmetry_cell_setting' value 'Triclinic' changed to 'triclinic'
according to '/home/saulius/struct/CIF-dictionaries/cif_core.dic'
dictionary named 'cif_core.dic' version 2.4.1 from 2010-06-29.

Automatic conversion script
Id: cif_fix_enum 1527 2010-12-29 10:47:43Z saulius 
;
_cod_original_cell_volume 2171.70(8)
_cod_database_code 4305714

loop_
_symmetry_equiv_pos_site_id
_symmetry_equiv_pos_as_xyz
1 x,y,z
2 -x,-y,-z

loop_
_atom_site_aniso_label
_atom_site_aniso_U_11
_atom_site_aniso_U_22
_atom_site_aniso_U_33
_atom_site_aniso_U_23
_atom_site_aniso_U_13
_atom_site_aniso_U_12
Rh1 0.0169(1) 0.0254(1) 0.0090(1) -0.0050(1) 0.0045(1) -0.0080(1)
Mo1 0.0131(1) 0.0157(1) 0.0086(1) -0.0032(1) 0.0025(1) -0.0051(1)
O1 0.0242(12) 0.0289(12) 0.0163(11) 0.0008(9) 0.0071(9) -0.0016(10)
O2 0.0239(12) 0.0316(13) 0.0168(11) -0.0039(9) 0.0095(9) -0.0029(10)
O3 0.0284(13) 0.0375(14) 0.0163(10) -0.0109(10) 0.0065(9) -0.0201(11)
O4 0.0298(13) 0.0404(14) 0.0140(10) -0.0111(10) 0.0068(9) -0.0207(11)
O5 0.0173(10) 0.0208(10) 0.0094(9) -0.0033(8) 0.0013(7) -0.0057(8)
O6 0.0155(10) 0.0215(11) 0.0106(9) -0.0049(8) 0.0014(7) -0.0052(8)
O7 0.0191(11) 0.0185(10) 0.0160(10) -0.0035(8) -0.0019(8) -0.0066(9)
O8 0.0178(10) 0.0187(10) 0.0142(10) -0.0018(8) -0.0002(8) -0.0071(9)
N1 0.0191(13) 0.0254(13) 0.0105(11) -0.0059(10) 0.0040(9) -0.0062(11)
C1 0.0247(17) 0.0252(17) 0.0261(17) -0.0039(13) 0.0079(13) -0.0044(14)
C2 0.054(3) 0.038(2) 0.047(3) 0.012(2) 0.031(2) 0.013(2)
C3 0.067(4) 0.041(3) 0.069(3) 0.000(2) 0.040(3) 0.010(2)
C4 0.047(4) 0.113(6) 0.089(5) -0.003(4) -0.015(3) 0.014(4)
C5 0.086(5) 0.040(3) 0.084(4) 0.013(3) 0.049(4) 0.010(3)
C6 0.0255(17) 0.0344(18) 0.0181(15) -0.0102(13) 0.0049(12) -0.0146(15)
C7 0.046(2) 0.055(3) 0.0237(17) -0.0149(17) 0.0056(15) -0.036(2)
C8 0.054(3) 0.047(3) 0.065(3) -0.019(2) -0.004(2) -0.025(2)
C9 0.049(3) 0.061(3) 0.078(4) -0.003(3) -0.029(3) -0.028(3)
C10 0.149(7) 0.175(7) 0.043(3) -0.063(4) 0.038(3) -0.140(6)
C11 0.0147(13) 0.0166(14) 0.0112(12) -0.0004(10) 0.0023(10) -0.0037(11)
C12 0.0169(14) 0.0180(14) 0.0099(12) -0.0038(10) 0.0035(10) -0.0039(11)
C13 0.0183(15) 0.0353(18) 0.0141(13) -0.0077(12) 0.0046(11) -0.0108(13)
C14 0.0203(15) 0.0372(19) 0.0124(13) -0.0071(13) 0.0031(11) -0.0100(14)
C15 0.0191(15) 0.0371(19) 0.0118(13) -0.0062(12) 0.0027(11) -0.0088(14)
C16 0.0178(15) 0.043(2) 0.0148(14) -0.0061(13) 0.0032(11) -0.0096(14)
C17 0.0228(15) 0.0178(14) 0.0120(13) -0.0028(11) 0.0021(10) -0.0085(12)
C18 0.0212(15) 0.0155(14) 0.0227(15) -0.0008(11) -0.0039(11) -0.0058(12)
C19 0.0260(17) 0.0214(15) 0.0235(16) -0.0044(12) -0.0009(12) -0.0074(13)
C20 0.0335(19) 0.0212(16) 0.0320(18) -0.0079(14) -0.0033(14) -0.0063(14)
C21 0.0331(19) 0.0174(15) 0.0319(18) -0.0002(13) -0.0110(14) -0.0074(14)
C22 0.0339(19) 0.0216(16) 0.0254(17) 0.0002(13) -0.0072(14) -0.0094(14)
C23 0.0255(17) 0.0195(15) 0.0217(15) -0.0024(12) -0.0043(12) -0.0061(13)
C24 0.035(2) 0.0249(17) 0.0264(17) -0.0076(14) 0.0053(14) -0.0026(15)
C25 0.046(2) 0.046(2) 0.030(2) -0.0169(17) 0.0044(17) -0.016(2)
C26 0.061(3) 0.051(3) 0.053(3) -0.028(2) 0.026(2) -0.033(2)
C27 0.043(2) 0.0177(16) 0.038(2) 0.0015(14) -0.0159(17) -0.0063(16)
C28 0.059(3) 0.026(2) 0.066(3) -0.006(2) -0.019(2) -0.001(2)
C29 0.066(3) 0.030(2) 0.066(3) 0.010(2) -0.019(3) -0.021(2)
C30 0.0351(19) 0.0228(16) 0.0162(15) -0.0010(12) 0.0013(13) -0.0050(14)
C31 0.048(2) 0.040(2) 0.0305(19) -0.0164(16) 0.0038(16) -0.0197(19)
C32 0.031(2) 0.044(2) 0.034(2) -0.0055(17) 0.0039(16) -0.0080(18)
O10A 0.146(17) 0.067(6) 0.174(12) -0.027(7) 0.022(10) -0.062(8)
C37 0.069(5) 0.089(5) 0.140(7) -0.047(5) 0.030(5) -0.028(4)
C38 0.153(7) 0.065(4) 0.089(5) -0.043(4) 0.080(5) -0.068(5)
C39 0.181(10) 0.059(4) 0.103(6) -0.020(4) 0.015(6) -0.017(5)
C40 0.140(8) 0.063(4) 0.120(7) -0.005(4) 0.006(6) -0.064(5)
O10B 0.079(12) 0.076(8) 0.117(12) -0.043(8) 0.023(8) -0.025(8)
O9 0.0173(11) 0.0357(14) 0.0232(12) -0.0055(10) -0.0018(9) -0.0054(10)
C33 0.0254(18) 0.038(2) 0.036(2) -0.0151(16) 0.0023(15) -0.0101(16)
C34 0.0226(19) 0.036(2) 0.059(3) -0.0115(19) -0.0044(17) -0.0019(16)
C35 0.038(2) 0.055(3) 0.046(3) 0.001(2) -0.0166(19) -0.019(2)
C36 0.032(2) 0.052(2) 0.0248(18) 0.0004(17) -0.0053(15) -0.0117(19)

loop_
_atom_site_label
_atom_site_type_symbol
_atom_site_thermal_displace_type
_atom_site_fract_x
_atom_site_fract_y
_atom_site_fract_z
_atom_site_occupancy
_atom_site_U_iso_or_equiv
_atom_site_calc_flag
_atom_site_refinement_flags
Rh1 Rh Uani 0.45149(3) 0.47340(2) 0.05951(1) 1.000 0.0168(1) . .
Mo1 Mo Uani 0.09355(3) 0.49496(2) 0.52337(1) 1.000 0.0124(1) . .
O1 O Uani 0.6165(2) 0.3229(2) 0.07778(12) 1.000 0.0263(7) . .
O2 O Uani 0.7066(2) 0.3744(2) -0.03434(12) 1.000 0.0265(7) . .
O3 O Uani 0.3444(3) 0.3929(2) 0.01494(12) 1.000 0.0245(7) . .
O4 O Uani 0.5643(3) 0.5562(2) 0.09695(11) 1.000 0.0252(7) . .
O5 O Uani 0.2044(2) 0.46541(18) 0.42611(10) 1.000 0.0160(6) . .
O6 O Uani 0.0060(2) 0.47625(18) 0.37686(10) 1.000 0.0159(6) . .
O7 O Uani 0.1337(2) 0.31497(18) 0.56666(11) 1.000 0.0177(6) . .
O8 O Uani 0.0623(2) 0.67534(18) 0.48409(11) 1.000 0.0169(6) . .
N1 N Uani 0.3535(3) 0.4402(2) 0.16950(13) 1.000 0.0185(7) . .
C1 C Uani 0.7064(4) 0.3050(3) 0.02727(19) 1.000 0.0271(10) . .
C2 C Uani 0.8297(5) 0.1929(4) 0.0432(3) 1.000 0.0590(16) . .
C3 C Uani 0.9113(6) 0.1694(4) -0.0242(3) 1.000 0.0705(19) . .
C4 C Uani 0.9329(7) 0.2180(7) 0.0916(4) 1.000 0.095(3) . .
C5 C Uani 0.7883(7) 0.0942(4) 0.0898(3) 1.000 0.085(2) . .
C6 C Uani 0.6404(4) 0.6055(3) 0.05314(17) 1.000 0.0243(10) . .
C7 C Uani 0.7231(4) 0.6661(4) 0.08437(19) 1.000 0.0358(13) . .
C8 C Uani 0.7039(5) 0.7871(4) 0.0360(3) 1.000 0.0517(17) . .
C9 C Uani 0.8757(5) 0.5920(5) 0.0841(3) 1.000 0.0605(19) . .
C10 C Uani 0.6755(8) 0.6738(7) 0.1630(3) 1.000 0.096(3) . .
C11 C Uani 0.1357(3) 0.4652(3) 0.37277(15) 1.000 0.0151(8) . .
C12 C Uani 0.2111(3) 0.4537(3) 0.30203(15) 1.000 0.0155(8) . .
C13 C Uani 0.1422(3) 0.4590(3) 0.24003(16) 1.000 0.0219(9) . .
C14 C Uani 0.2176(3) 0.4516(3) 0.17529(16) 1.000 0.0230(9) . .
C15 C Uani 0.3526(3) 0.4408(3) 0.29610(16) 1.000 0.0227(9) . .
C16 C Uani 0.4198(3) 0.4352(3) 0.22931(17) 1.000 0.0255(10) . .
C17 C Uani 0.0476(3) 0.2671(3) 0.55387(15) 1.000 0.0173(8) . .
C18 C Uani 0.0798(3) 0.1390(3) 0.58507(17) 1.000 0.0202(8) . .
C19 C Uani 0.1514(4) 0.0605(3) 0.54166(18) 1.000 0.0237(9) . .
C20 C Uani 0.1900(4) -0.0591(3) 0.57389(19) 1.000 0.0290(10) . .
C21 C Uani 0.1611(4) -0.0997(3) 0.6468(2) 1.000 0.0279(10) . .
C22 C Uani 0.0889(4) -0.0193(3) 0.68837(19) 1.000 0.0274(10) . .
C23 C Uani 0.0458(4) 0.1009(3) 0.65861(17) 1.000 0.0226(9) . .
C24 C Uani 0.1883(4) 0.1052(3) 0.46201(19) 1.000 0.0305(10) . .
C25 C Uani 0.2058(5) 0.0177(4) 0.4140(2) 1.000 0.0391(12) . .
C26 C Uani 0.3191(5) 0.1418(4) 0.4566(3) 1.000 0.0499(17) . .
C27 C Uani 0.2061(4) -0.2303(3) 0.6829(2) 1.000 0.0341(11) . .
C28 C Uani 0.2984(6) -0.3063(4) 0.6338(3) 1.000 0.0531(16) . .
C29 C Uani 0.0808(6) -0.2711(4) 0.7080(3) 1.000 0.0551(16) . .
C30 C Uani -0.0345(4) 0.1875(3) 0.70490(17) 1.000 0.0264(10) . .
C31 C Uani 0.0645(5) 0.2135(4) 0.7501(2) 1.000 0.0368(11) . .
C32 C Uani -0.1446(4) 0.1467(4) 0.7544(2) 1.000 0.0381(12) . .
O10A O Uani 0.467(2) -0.0515(10) 0.2445(9) 0.60(3) 0.123(7) . .
C37 C Uani 0.5416(8) 0.0043(6) 0.2794(5) 1.000 0.097(3) . .
C38 C Uani 0.4853(9) 0.1269(5) 0.2469(4) 1.000 0.095(3) . .
C39 C Uani 0.3842(11) 0.1367(6) 0.1848(5) 1.000 0.120(4) . .
C40 C Uani 0.4334(10) 0.0172(6) 0.1698(5) 1.000 0.103(4) . .
O10B O Uani 0.559(2) -0.0552(13) 0.2222(10) 0.40(3) 0.088(6) . .
O9 O Uani 0.3528(2) 0.4253(2) 0.56943(12) 1.000 0.0262(7) . .
C33 C Uani 0.4737(4) 0.3601(3) 0.5343(2) 1.000 0.0321(11) . .
C34 C Uani 0.5914(4) 0.3263(4) 0.5883(2) 1.000 0.0406(14) . .
C35 C Uani 0.5173(5) 0.3216(4) 0.6631(2) 1.000 0.0464(16) . .
C36 C Uani 0.3650(4) 0.3637(4) 0.6455(2) 1.000 0.0380(11) . .
H3A H Uiso 0.99870 0.10570 -0.01060 1.000 0.1060 calc R
H3B H Uiso 0.93250 0.23980 -0.05100 1.000 0.1060 calc R
H3C H Uiso 0.85650 0.14720 -0.05530 1.000 0.1060 calc R
H4A H Uiso 1.01630 0.14930 0.10280 1.000 0.1430 calc R
H4B H Uiso 0.88570 0.23480 0.13730 1.000 0.1430 calc R
H4C H Uiso 0.96040 0.28510 0.06440 1.000 0.1430 calc R
H5A H Uiso 0.72030 0.07740 0.06360 1.000 0.1280 calc R
H5B H Uiso 0.74620 0.11510 0.13560 1.000 0.1280 calc R
H5C H Uiso 0.87110 0.02490 0.10090 1.000 0.1280 calc R
H8A H Uiso 0.60490 0.83370 0.03540 1.000 0.0770 calc R
H8B H Uiso 0.73580 0.78030 -0.01390 1.000 0.0770 calc R
H8C H Uiso 0.75880 0.82530 0.05550 1.000 0.0770 calc R
H9A H Uiso 0.90780 0.59100 0.03340 1.000 0.0910 calc R
H9B H Uiso 0.88590 0.51210 0.11150 1.000 0.0910 calc R
H9C H Uiso 0.93200 0.62490 0.10710 1.000 0.0910 calc R
H10A H Uiso 0.69240 0.59500 0.19370 1.000 0.1440 calc R
H10B H Uiso 0.57550 0.71720 0.16360 1.000 0.1440 calc R
H10C H Uiso 0.72810 0.71420 0.18220 1.000 0.1440 calc R
H13 H Uiso 0.04530 0.46750 0.24190 1.000 0.0260 calc R
H14 H Uiso 0.17030 0.45470 0.13300 1.000 0.0280 calc R
H15 H Uiso 0.40300 0.43590 0.33780 1.000 0.0270 calc R
H16 H Uiso 0.51650 0.42760 0.22570 1.000 0.0310 calc R
H20 H Uiso 0.23720 -0.11360 0.54500 1.000 0.0350 calc R
H22 H Uiso 0.06850 -0.04690 0.73840 1.000 0.0330 calc R
H24 H Uiso 0.10930 0.17640 0.44150 1.000 0.0360 calc R
H25A H Uiso 0.29140 -0.04790 0.42770 1.000 0.0590 calc R
H25B H Uiso 0.21190 0.05610 0.36240 1.000 0.0590 calc R
H25C H Uiso 0.12520 -0.01110 0.42120 1.000 0.0590 calc R
H26A H Uiso 0.39910 0.07380 0.47600 1.000 0.0750 calc R
H26B H Uiso 0.30530 0.20110 0.48520 1.000 0.0750 calc R
H26C H Uiso 0.33730 0.17420 0.40520 1.000 0.0750 calc R
H27 H Uiso 0.26140 -0.24230 0.72730 1.000 0.0410 calc R
H28A H Uiso 0.24430 -0.30160 0.59170 1.000 0.0790 calc R
H28B H Uiso 0.33180 -0.38740 0.66150 1.000 0.0790 calc R
H28C H Uiso 0.37840 -0.27900 0.61640 1.000 0.0790 calc R
H29A H Uiso 0.11220 -0.35070 0.73810 1.000 0.0830 calc R
H29B H Uiso 0.03110 -0.26990 0.66520 1.000 0.0830 calc R
H29C H Uiso 0.01790 -0.21910 0.73710 1.000 0.0830 calc R
H30 H Uiso -0.08440 0.26220 0.67050 1.000 0.0320 calc R
H31A H Uiso 0.12850 0.24710 0.71730 1.000 0.0550 calc R
H31B H Uiso 0.11840 0.14100 0.78280 1.000 0.0550 calc R
H31C H Uiso 0.01040 0.26900 0.77930 1.000 0.0550 calc R
H32A H Uiso -0.09830 0.07920 0.79300 1.000 0.0570 calc R
H32B H Uiso -0.20310 0.12450 0.72530 1.000 0.0570 calc R
H32C H Uiso -0.20320 0.21010 0.77680 1.000 0.0570 calc R
H37A H Uiso 0.52530 -0.01100 0.33300 0.60(3) 0.1160 calc .
H38A H Uiso 0.56110 0.15930 0.22600 1.000 0.1140 calc R
H38B H Uiso 0.43330 0.17010 0.28400 1.000 0.1140 calc R
H39A H Uiso 0.28570 0.15720 0.20190 1.000 0.1440 calc R
H39B H Uiso 0.39290 0.19600 0.14050 1.000 0.1440 calc R
H40A H Uiso 0.35880 -0.00040 0.14850 0.60(3) 0.1230 calc .
H40B H Uiso 0.51670 0.00580 0.13720 0.60(3) 0.1230 calc .
H37B H Uiso 0.64330 -0.02460 0.26960 0.60(3) 0.1160 calc .
H37C H Uiso 0.63250 -0.01270 0.30260 0.40(3) 0.1160 . .
H37D H Uiso 0.47670 -0.02050 0.31720 0.40(3) 0.1160 . .
H40C H Uiso 0.46350 0.02050 0.11790 0.40(3) 0.1230 . .
H40D H Uiso 0.35760 -0.01850 0.17970 0.40(3) 0.1230 . .
H33A H Uiso 0.49420 0.40860 0.48730 1.000 0.0380 calc R
H33B H Uiso 0.45960 0.28990 0.52460 1.000 0.0380 calc R
H34A H Uiso 0.64070 0.38530 0.57860 1.000 0.0490 calc R
H34B H Uiso 0.65970 0.24940 0.58580 1.000 0.0490 calc R
H35A H Uiso 0.54510 0.24090 0.69340 1.000 0.0560 calc R
H35B H Uiso 0.53980 0.37290 0.68990 1.000 0.0560 calc R
H36A H Uiso 0.32860 0.29700 0.65310 1.000 0.0450 calc R
H36B H Uiso 0.31150 0.41650 0.67720 1.000 0.0450 calc R

loop_
_atom_type_symbol
_atom_type_description
_atom_type_scat_dispersion_real
_atom_type_scat_dispersion_imag
_atom_type_scat_source
Rh Rh -1.1178 0.9187 'International Tables Vol C Tables 4.2.6.8 and 6.1.1.4'
O O 0.0106 0.0060 'International Tables Vol C Tables 4.2.6.8 and 6.1.1.4'
N N 0.0061 0.0033 'International Tables Vol C Tables 4.2.6.8 and 6.1.1.4'
Mo Mo -1.6832 0.6857 'International Tables Vol C Tables 4.2.6.8 and 6.1.1.4'
H H 0.0000 0.0000 'International Tables Vol C Tables 4.2.6.8 and 6.1.1.4'
C C 0.0033 0.0016 'International Tables Vol C Tables 4.2.6.8 and 6.1.1.4'

loop_
_geom_angle_atom_site_label_1
_geom_angle_atom_site_label_2
_geom_angle_atom_site_label_3
_geom_angle
_geom_angle_site_symmetry_1
_geom_angle_site_symmetry_2
_geom_angle_site_symmetry_3
_geom_angle_publ_flag
O1 Rh1 O3 89.55(10) . . . yes
O1 Rh1 O4 90.15(10) . . . yes
O1 Rh1 N1 96.10(9) . . . yes
Rh1 Rh1 O1 88.19(6) 2_665 . . yes
O1 Rh1 O2 176.02(9) . . 2_665 yes
O3 Rh1 O4 176.02(9) . . . yes
O3 Rh1 N1 93.86(10) . . . yes
Rh1 Rh1 O3 88.47(7) 2_665 . . yes
O2 Rh1 O3 90.25(10) 2_665 . . yes
O4 Rh1 N1 90.12(10) . . . yes
Rh1 Rh1 O4 87.55(6) 2_665 . . yes
O2 Rh1 O4 89.78(10) 2_665 . . yes
Rh1 Rh1 N1 175.12(6) 2_665 . . yes
O2 Rh1 N1 87.88(9) 2_665 . . yes
Rh1 Rh1 O2 87.83(6) 2_665 . 2_665 yes
O5 Mo1 O7 92.01(8) . . . yes
O5 Mo1 O8 88.81(8) . . . yes
Mo1 Mo1 O5 90.73(6) 2_566 . . yes
O5 Mo1 O6 176.62(8) . . 2_566 yes
O7 Mo1 O8 176.63(8) . . . yes
Mo1 Mo1 O7 90.43(6) 2_566 . . yes
O6 Mo1 O7 87.94(8) 2_566 . . yes
Mo1 Mo1 O8 92.83(6) 2_566 . . yes
O6 Mo1 O8 91.05(8) 2_566 . . yes
Mo1 Mo1 O6 92.65(6) 2_566 . 2_566 yes
Rh1 O1 C1 118.5(2) . . . yes
Rh1 O2 C1 119.6(2) 2_665 . . yes
Rh1 O3 C6 118.6(3) . . 2_665 yes
Rh1 O4 C6 120.1(2) . . . yes
Mo1 O5 C11 117.6(2) . . . yes
Mo1 O6 C11 115.86(18) 2_566 . . yes
Mo1 O7 C17 118.7(2) . . . yes
Mo1 O8 C17 115.9(2) . . 2_566 yes
C37 O10A C40 108.0(11) . . . yes
C37 O10B C40 105.0(12) . . . yes
C33 O9 C36 104.6(3) . . . yes
Rh1 N1 C16 120.2(2) . . . yes
C14 N1 C16 118.2(3) . . . yes
Rh1 N1 C14 119.9(2) . . . yes
O1 C1 C2 117.1(3) . . . yes
O2 C1 C2 116.9(4) . . . yes
O1 C1 O2 125.9(3) . . . yes
C1 C2 C4 105.2(4) . . . no
C3 C2 C5 116.0(4) . . . no
C4 C2 C5 105.8(5) . . . no
C1 C2 C3 112.0(4) . . . no
C3 C2 C4 104.8(5) . . . no
C1 C2 C5 111.9(4) . . . no
O4 C6 C7 117.8(3) . . . yes
O3 C6 O4 125.4(4) 2_665 . . yes
O3 C6 C7 116.9(3) 2_665 . . yes
C8 C7 C9 110.0(4) . . . no
C8 C7 C10 110.7(5) . . . no
C6 C7 C10 110.2(4) . . . no
C6 C7 C9 106.9(4) . . . no
C9 C7 C10 109.5(4) . . . no
C6 C7 C8 109.5(3) . . . no
O5 C11 C12 117.9(3) . . . yes
O6 C11 C12 119.0(3) . . . yes
O5 C11 O6 123.1(3) . . . yes
C13 C12 C15 118.2(3) . . . no
C11 C12 C15 120.3(3) . . . no
C11 C12 C13 121.5(3) . . . no
C12 C13 C14 118.6(3) . . . no
N1 C14 C13 123.2(3) . . . yes
C12 C15 C16 119.6(3) . . . no
N1 C16 C15 122.3(3) . . . yes
O8 C17 C18 120.6(3) 2_566 . . yes
O7 C17 C18 117.3(3) . . . yes
O7 C17 O8 122.2(3) . . 2_566 yes
C17 C18 C23 118.8(3) . . . no
C19 C18 C23 121.8(3) . . . no
C17 C18 C19 119.2(3) . . . no
C18 C19 C20 118.1(3) . . . no
C20 C19 C24 121.5(3) . . . no
C18 C19 C24 120.4(3) . . . no
C19 C20 C21 121.6(3) . . . no
C20 C21 C27 121.9(3) . . . no
C22 C21 C27 119.3(3) . . . no
C20 C21 C22 118.9(3) . . . no
C21 C22 C23 121.9(3) . . . no
C22 C23 C30 121.1(3) . . . no
C18 C23 C22 117.7(3) . . . no
C18 C23 C30 121.2(3) . . . no
C25 C24 C26 109.8(4) . . . no
C19 C24 C26 111.3(3) . . . no
C19 C24 C25 113.4(3) . . . no
C21 C27 C29 111.3(4) . . . no
C28 C27 C29 109.3(4) . . . no
C21 C27 C28 113.3(3) . . . no
C23 C30 C32 112.6(3) . . . no
C23 C30 C31 111.2(3) . . . no
C31 C30 C32 110.3(3) . . . no
C2 C3 H3C 109.00 . . . no
C2 C3 H3B 109.00 . . . no
H3B C3 H3C 110.00 . . . no
H3A C3 H3B 109.00 . . . no
H3A C3 H3C 110.00 . . . no
C2 C3 H3A 109.00 . . . no
H4A C4 H4B 110.00 . . . no
H4A C4 H4C 109.00 . . . no
H4B C4 H4C 110.00 . . . no
C2 C4 H4C 109.00 . . . no
C2 C4 H4A 109.00 . . . no
C2 C4 H4B 109.00 . . . no
C2 C5 H5C 109.00 . . . no
C2 C5 H5A 109.00 . . . no
H5B C5 H5C 109.00 . . . no
H5A C5 H5B 109.00 . . . no
C2 C5 H5B 110.00 . . . no
H5A C5 H5C 109.00 . . . no
C7 C8 H8A 109.00 . . . no
C7 C8 H8B 110.00 . . . no
C7 C8 H8C 109.00 . . . no
H8A C8 H8B 110.00 . . . no
H8A C8 H8C 109.00 . . . no
H8B C8 H8C 109.00 . . . no
C7 C9 H9C 110.00 . . . no
C7 C9 H9B 110.00 . . . no
H9B C9 H9C 109.00 . . . no
H9A C9 H9B 109.00 . . . no
H9A C9 H9C 109.00 . . . no
C7 C9 H9A 109.00 . . . no
C7 C10 H10C 110.00 . . . no
H10A C10 H10B 109.00 . . . no
H10B C10 H10C 109.00 . . . no
H10A C10 H10C 109.00 . . . no
C7 C10 H10B 110.00 . . . no
C7 C10 H10A 110.00 . . . no
C12 C13 H13 121.00 . . . no
C14 C13 H13 121.00 . . . no
N1 C14 H14 118.00 . . . no
C13 C14 H14 118.00 . . . no
C12 C15 H15 120.00 . . . no
C16 C15 H15 120.00 . . . no
N1 C16 H16 119.00 . . . no
C15 C16 H16 119.00 . . . no
C19 C20 H20 119.00 . . . no
C21 C20 H20 119.00 . . . no
C21 C22 H22 119.00 . . . no
C23 C22 H22 119.00 . . . no
C25 C24 H24 107.00 . . . no
C19 C24 H24 107.00 . . . no
C26 C24 H24 107.00 . . . no
C24 C25 H25A 109.00 . . . no
C24 C25 H25B 109.00 . . . no
H25B C25 H25C 109.00 . . . no
H25A C25 H25B 109.00 . . . no
C24 C25 H25C 109.00 . . . no
H25A C25 H25C 109.00 . . . no
C24 C26 H26A 110.00 . . . no
C24 C26 H26B 109.00 . . . no
C24 C26 H26C 110.00 . . . no
H26A C26 H26B 109.00 . . . no
H26A C26 H26C 109.00 . . . no
H26B C26 H26C 109.00 . . . no
C28 C27 H27 107.00 . . . no
C29 C27 H27 108.00 . . . no
C21 C27 H27 108.00 . . . no
C27 C28 H28B 110.00 . . . no
C27 C28 H28A 109.00 . . . no
H28A C28 H28C 109.00 . . . no
C27 C28 H28C 110.00 . . . no
H28A C28 H28B 109.00 . . . no
H28B C28 H28C 110.00 . . . no
C27 C29 H29C 109.00 . . . no
C27 C29 H29B 110.00 . . . no
H29B C29 H29C 110.00 . . . no
H29A C29 H29B 109.00 . . . no
H29A C29 H29C 109.00 . . . no
C27 C29 H29A 109.00 . . . no
C32 C30 H30 107.00 . . . no
C23 C30 H30 108.00 . . . no
C31 C30 H30 108.00 . . . no
C30 C31 H31A 109.00 . . . no
C30 C31 H31B 109.00 . . . no
C30 C31 H31C 110.00 . . . no
H31A C31 H31B 109.00 . . . no
H31A C31 H31C 109.00 . . . no
H31B C31 H31C 109.00 . . . no
C30 C32 H32C 109.00 . . . no
C30 C32 H32B 110.00 . . . no
H32B C32 H32C 109.00 . . . no
H32A C32 H32B 109.00 . . . no
H32A C32 H32C 109.00 . . . no
C30 C32 H32A 109.00 . . . no
O10B C37 C38 106.8(9) . . . yes
O10A C37 C38 104.9(9) . . . yes
C37 C38 C39 105.8(6) . . . no
C38 C39 C40 103.2(7) . . . no
O10B C40 C39 106.3(9) . . . yes
O10A C40 C39 99.3(8) . . . yes
O10A C37 H37B 111.00 . . . no
C38 C37 H37A 111.00 . . . no
C38 C37 H37B 111.00 . . . no
C38 C37 H37C 110.00 . . . no
C38 C37 H37D 110.00 . . . no
H37A C37 H37B 109.00 . . . no
O10B C37 H37C 110.00 . . . no
O10B C37 H37D 110.00 . . . no
H37C C37 H37D 109.00 . . . no
O10A C37 H37A 111.00 . . . no
C37 C38 H38A 111.00 . . . no
C37 C38 H38B 111.00 . . . no
C39 C38 H38B 111.00 . . . no
H38A C38 H38B 109.00 . . . no
C39 C38 H38A 111.00 . . . no
C38 C39 H39B 111.00 . . . no
C40 C39 H39A 111.00 . . . no
C40 C39 H39B 111.00 . . . no
H39A C39 H39B 109.00 . . . no
C38 C39 H39A 111.00 . . . no
O10A C40 H40B 112.00 . . . no
C39 C40 H40A 112.00 . . . no
O10A C40 H40A 112.00 . . . no
C39 C40 H40C 110.00 . . . no
C39 C40 H40D 110.00 . . . no
H40A C40 H40B 110.00 . . . no
O10B C40 H40C 111.00 . . . no
O10B C40 H40D 110.00 . . . no
H40C C40 H40D 109.00 . . . no
C39 C40 H40B 112.00 . . . no
O9 C33 C34 104.8(3) . . . yes
C33 C34 C35 104.0(4) . . . no
C34 C35 C36 104.6(3) . . . no
O9 C36 C35 106.4(3) . . . yes
O9 C33 H33A 111.00 . . . no
O9 C33 H33B 111.00 . . . no
C34 C33 H33A 111.00 . . . no
C34 C33 H33B 111.00 . . . no
H33A C33 H33B 109.00 . . . no
C33 C34 H34A 111.00 . . . no
C33 C34 H34B 111.00 . . . no
C35 C34 H34A 111.00 . . . no
C35 C34 H34B 111.00 . . . no
H34A C34 H34B 109.00 . . . no
C34 C35 H35A 111.00 . . . no
C34 C35 H35B 111.00 . . . no
C36 C35 H35A 111.00 . . . no
C36 C35 H35B 111.00 . . . no
H35A C35 H35B 109.00 . . . no
O9 C36 H36A 110.00 . . . no
O9 C36 H36B 110.00 . . . no
C35 C36 H36A 110.00 . . . no
C35 C36 H36B 110.00 . . . no
H36A C36 H36B 109.00 . . . no

loop_
_geom_bond_atom_site_label_1
_geom_bond_atom_site_label_2
_geom_bond_distance
_geom_bond_site_symmetry_1
_geom_bond_site_symmetry_2
_geom_bond_publ_flag
Rh1 O1 2.040(2) . . yes
Rh1 O3 2.036(3) . . yes
Rh1 O4 2.028(3) . . yes
Rh1 N1 2.220(3) . . yes
Rh1 Rh1 2.3957(3) . 2_665 yes
Rh1 O2 2.023(2) . 2_665 yes
Mo1 O5 2.1048(19) . . yes
Mo1 O7 2.106(2) . . yes
Mo1 O8 2.113(2) . . yes
Mo1 Mo1 2.1106(4) . 2_566 yes
Mo1 O6 2.1013(19) . 2_566 yes
O1 C1 1.264(4) . . yes
O2 C1 1.268(4) . . yes
O3 C6 1.271(4) . 2_665 yes
O4 C6 1.267(5) . . yes
O5 C11 1.269(4) . . yes
O6 C11 1.272(4) . . yes
O7 C17 1.271(4) . . yes
O8 C17 1.278(4) . 2_566 yes
O10A C40 1.461(18) . . yes
O10A C37 1.46(2) . . yes
O10B C40 1.56(2) . . yes
O10B C37 1.413(19) . . yes
O9 C36 1.446(4) . . yes
O9 C33 1.435(5) . . yes
N1 C14 1.334(5) . . yes
N1 C16 1.337(4) . . yes
C1 C2 1.523(6) . . no
C2 C5 1.486(8) . . no
C2 C4 1.590(9) . . no
C2 C3 1.486(8) . . no
C6 C7 1.524(6) . . no
C7 C9 1.519(7) . . no
C7 C10 1.529(7) . . no
C7 C8 1.522(7) . . no
C11 C12 1.488(4) . . no
C12 C13 1.386(4) . . no
C12 C15 1.386(5) . . no
C13 C14 1.385(4) . . no
C15 C16 1.380(4) . . no
C17 C18 1.496(5) . . no
C18 C19 1.400(5) . . no
C18 C23 1.401(4) . . no
C19 C20 1.402(5) . . no
C19 C24 1.526(5) . . no
C20 C21 1.383(5) . . no
C21 C27 1.533(5) . . no
C21 C22 1.393(5) . . no
C22 C23 1.399(5) . . no
C23 C30 1.527(5) . . no
C24 C26 1.523(7) . . no
C24 C25 1.532(6) . . no
C27 C28 1.519(6) . . no
C27 C29 1.514(7) . . no
C30 C31 1.523(6) . . no
C30 C32 1.526(6) . . no
C3 H3C 0.9800 . . no
C3 H3A 0.9800 . . no
C3 H3B 0.9800 . . no
C4 H4C 0.9800 . . no
C4 H4B 0.9800 . . no
C4 H4A 0.9800 . . no
C5 H5C 0.9800 . . no
C5 H5B 0.9800 . . no
C5 H5A 0.9800 . . no
C8 H8B 0.9800 . . no
C8 H8A 0.9800 . . no
C8 H8C 0.9800 . . no
C9 H9C 0.9800 . . no
C9 H9A 0.9800 . . no
C9 H9B 0.9800 . . no
C10 H10C 0.9800 . . no
C10 H10B 0.9800 . . no
C10 H10A 0.9800 . . no
C13 H13 0.9500 . . no
C14 H14 0.9500 . . no
C15 H15 0.9500 . . no
C16 H16 0.9500 . . no
C20 H20 0.9500 . . no
C22 H22 0.9500 . . no
C24 H24 1.0000 . . no
C25 H25A 0.9800 . . no
C25 H25B 0.9800 . . no
C25 H25C 0.9800 . . no
C26 H26A 0.9800 . . no
C26 H26C 0.9800 . . no
C26 H26B 0.9800 . . no
C27 H27 1.0000 . . no
C28 H28C 0.9800 . . no
C28 H28A 0.9800 . . no
C28 H28B 0.9800 . . no
C29 H29C 0.9800 . . no
C29 H29B 0.9800 . . no
C29 H29A 0.9800 . . no
C30 H30 1.0000 . . no
C31 H31B 0.9800 . . no
C31 H31C 0.9800 . . no
C31 H31A 0.9800 . . no
C32 H32B 0.9800 . . no
C32 H32A 0.9800 . . no
C32 H32C 0.9800 . . no
C37 C38 1.439(10) . . no
C38 C39 1.575(13) . . no
C39 C40 1.493(11) . . no
C37 H37B 0.9900 . . no
C37 H37A 0.9900 . . no
C37 H37C 0.9900 . . no
C37 H37D 0.9900 . . no
C38 H38A 0.9900 . . no
C38 H38B 0.9900 . . no
C39 H39B 0.9900 . . no
C39 H39A 0.9900 . . no
C40 H40A 0.9900 . . no
C40 H40D 0.9900 . . no
C40 H40B 0.9900 . . no
C40 H40C 0.9900 . . no
C33 C34 1.518(6) . . no
C34 C35 1.532(6) . . no
C35 C36 1.496(7) . . no
C33 H33A 0.9900 . . no
C33 H33B 0.9900 . . no
C34 H34A 0.9900 . . no
C34 H34B 0.9900 . . no
C35 H35A 0.9900 . . no
C35 H35B 0.9900 . . no
C36 H36A 0.9900 . . no
C36 H36B 0.9900 . . no

loop_
_geom_contact_atom_site_label_1
_geom_contact_atom_site_label_2
_geom_contact_distance
_geom_contact_site_symmetry_1
_geom_contact_site_symmetry_2
_geom_contact_publ_flag
Rh1 O1 3.098(2) . 2_665 no
Rh1 C1 2.870(4) . 2_665 no
Rh1 H39B 3.6400 . . no
Mo1 O9 2.634(2) . . no
Mo1 C33 3.664(4) . . no
Mo1 C36 3.443(4) . . no
Mo1 C11 2.892(3) . 2_566 no
Mo1 O5 3.000(2) . 2_566 no
Mo1 H36B 3.5400 . . no
Mo1 H36A 3.4600 . . no
O1 O2 2.255(3) . . no
O1 O3 2.871(4) . . no
O1 O4 2.881(3) . . no
O1 N1 3.171(4) . . no
O1 Rh1 3.098(2) . 2_665 no
O2 N1 2.948(3) . 2_665 no
O2 C14 3.207(4) . 2_665 no
O2 O4 2.860(4) . 2_665 no
O2 O3 2.877(3) . 2_665 no
O3 C14 3.321(4) . . no
O3 N1 3.112(3) . . no
O3 O2 2.877(3) . 2_665 no
O3 O4 2.255(3) . 2_665 no
O3 O1 2.871(4) . . no
O3 Rh1 3.103(3) . 2_665 no
O4 N1 3.010(4) . . no
O4 O3 2.255(3) . 2_665 no
O4 O2 2.860(4) . 2_665 no
O4 O1 2.881(3) . . no
O4 Rh1 3.072(2) . 2_665 no
O4 C16 3.100(4) . . no
O5 Mo1 3.000(2) . 2_566 no
O5 O6 2.235(3) . . no
O5 C33 3.261(4) . . no
O5 O8 2.952(3) . . no
O5 O9 3.054(3) . . no
O5 O7 3.029(3) . . no
O6 O7 2.921(3) . 2_566 no
O6 O8 3.008(3) . 2_566 no
O7 O8 2.231(3) . 2_566 no
O7 O6 2.921(3) . 2_566 no
O7 O5 3.029(3) . . no
O7 C30 3.345(4) . . no
O7 O9 2.975(3) . . no
O7 C36 3.163(5) . . no
O7 C26 3.355(6) . . no
O7 Mo1 2.993(2) . 2_566 no
O8 Mo1 3.060(2) . 2_566 no
O8 C24 3.357(4) . 2_566 no
O8 O5 2.952(3) . . no
O8 O7 2.231(3) . 2_566 no
O8 O6 3.008(3) . 2_566 no
O9 O5 3.054(3) . . no
O9 Mo1 2.634(2) . . no
O9 O7 2.975(3) . . no
O10A C35 3.353(15) . 2_656 no
O1 H4B 2.8100 . . no
O1 H5B 2.5100 . . no
O2 H3C 2.8400 . . no
O2 H3B 2.4000 . . no
O3 H39B 2.9100 . . no
O3 H14 2.8100 . . no
O3 H9A 2.7100 . 2_665 no
O3 H8B 2.5400 . 2_665 no
O4 H16 2.6600 . . no
O4 H10B 2.6400 . . no
O4 H10A 2.5400 . . no
O5 H34A 2.7800 . 2_666 no
O5 H15 2.4800 . . no
O6 H13 2.5600 . . no
O7 H31A 2.7500 . . no
O7 H26B 2.5200 . . no
O7 H36A 2.5800 . . no
O8 H24 2.6600 . 2_566 no
O8 H30 2.8300 . 2_566 no
O10A H35A 2.4000 . 2_656 no
O10B H35A 2.9200 . 2_656 no
N1 O3 3.112(3) . . no
N1 O2 2.948(3) . 2_665 no
N1 O4 3.010(4) . . no
N1 O1 3.171(4) . . no
C10 C36 3.521(7) . 2_666 no
C15 C28 3.593(7) . 2_656 no
C17 C26 3.319(6) . . no
C17 C31 3.595(5) . . no
C24 O8 3.357(4) . 2_566 no
C26 O7 3.355(6) . . no
C26 C17 3.319(6) . . no
C28 C15 3.593(7) . 2_656 no
C30 O7 3.345(4) . . no
C31 C17 3.595(5) . . no
C33 Mo1 3.664(4) . . no
C33 O5 3.261(4) . . no
C35 O10A 3.353(15) . 2_656 no
C36 Mo1 3.443(4) . . no
C36 C10 3.521(7) . 2_666 no
C36 O7 3.163(5) . . no
C9 H14 3.0100 . 1_655 no
C10 H36B 2.9400 . 2_666 no
C15 H35B 2.9400 . 2_666 no
C17 H26B 2.7700 . . no
C17 H30 2.4600 . . no
C17 H24 2.5600 . . no
C18 H26B 3.0100 . . no
C18 H25C 3.0200 . 2_556 no
C19 H25C 3.0500 . 2_556 no
C20 H25C 3.0200 . 2_556 no
C20 H28C 2.7500 . . no
C20 H25C 2.8800 . . no
C20 H25A 2.8400 . . no
C20 H28A 2.8300 . . no
C21 H25C 3.0200 . 2_556 no
C22 H37C 3.0000 . 2_656 no
C22 H25C 2.9900 . 2_556 no
C22 H29C 2.7400 . . no
C22 H32A 2.8200 . . no
C22 H32B 3.0300 . . no
C22 H31B 3.0600 . . no
C23 H25C 3.0000 . 2_556 no
C25 H20 2.5900 . . no
C28 H15 2.9500 . 2_656 no
C28 H20 2.4900 . . no
C29 H13 3.0400 . 2_556 no
C29 H22 2.9400 . . no
C31 H10C 3.0100 . 2_666 no
C32 H22 2.7200 . . no
C32 H40D 3.0900 . 2_556 no
C33 H33A 2.9300 . 2_666 no
C36 H28B 3.0900 . 1_565 no
H3A H5C 2.5400 . . no
H3A H4A 2.3600 . . no
H3A H3A 2.5600 . 2_755 no
H3B O2 2.4000 . . no
H3B H9C 2.5000 . 2_765 no
H3B H4C 2.4300 . . no
H3C O2 2.8400 . . no
H4A H5C 2.4700 . . no
H4A H3A 2.3600 . . no
H4B H5B 2.3700 . . no
H4B O1 2.8100 . . no
H4B H29C 2.5700 . 2_656 no
H4C H3B 2.4300 . . no
H5B H38A 2.4300 . . no
H5B O1 2.5100 . . no
H5B H4B 2.3700 . . no
H5C H4A 2.4700 . . no
H5C H3A 2.5400 . . no
H8A H10B 2.5500 . . no
H8B O3 2.5400 . 2_665 no
H8B H9A 2.4400 . . no
H8C H9C 2.5500 . . no
H8C H10C 2.5000 . . no
H9A O3 2.7100 . 2_665 no
H9A H8B 2.4400 . . no
H9B H10A 2.4900 . . no
H9C H10C 2.5000 . . no
H9C H3B 2.5000 . 2_765 no
H9C H8C 2.5500 . . no
H10A H36B 2.3900 . 2_666 no
H10A H9B 2.4900 . . no
H10A O4 2.5400 . . no
H10B O4 2.6400 . . no
H10B H8A 2.5500 . . no
H10C C31 3.0100 . 2_666 no
H10C H9C 2.5000 . . no
H10C H8C 2.5000 . . no
H13 C29 3.0400 . 2_556 no
H13 O6 2.5600 . . no
H13 H29A 2.4400 . 2_556 no
H14 C9 3.0100 . 1_455 no
H14 O3 2.8100 . . no
H15 C28 2.9500 . 2_656 no
H15 H28B 2.5500 . 2_656 no
H15 H35B 2.5500 . 2_666 no
H15 O5 2.4800 . . no
H15 H28C 2.4800 . 2_656 no
H16 H28B 2.5800 . 2_656 no
H16 O4 2.6600 . . no
H20 H25C 2.5300 . . no
H20 C28 2.4900 . . no
H20 H28A 2.2700 . . no
H20 H28C 2.2700 . . no
H20 C25 2.5900 . . no
H20 H25A 2.2500 . . no
H22 H32A 2.2600 . . no
H22 H29C 2.3700 . . no
H22 C29 2.9400 . . no
H22 C32 2.7200 . . no
H24 O8 2.6600 . 2_566 no
H24 H29B 2.3900 . 2_556 no
H24 C17 2.5600 . . no
H25A C20 2.8400 . . no
H25A H20 2.2500 . . no
H25A H34B 2.4600 . 2_656 no
H25A H26A 2.4900 . . no
H25B H26C 2.5300 . . no
H25C C22 2.9900 . 2_556 no
H25C C21 3.0200 . 2_556 no
H25C C18 3.0200 . 2_556 no
H25C C20 3.0200 . 2_556 no
H25C C23 3.0000 . 2_556 no
H25C C20 2.8800 . . no
H25C C19 3.0500 . 2_556 no
H25C H20 2.5300 . . no
H26A H26A 2.3300 . 2_656 no
H26A H25A 2.4900 . . no
H26B C17 2.7700 . . no
H26B H33B 2.4300 . . no
H26B O7 2.5200 . . no
H26B C18 3.0100 . . no
H26C H38B 2.4000 . . no
H26C H25B 2.5300 . . no
H28A H20 2.2700 . . no
H28A H29B 2.4300 . . no
H28A C20 2.8300 . . no
H28B H16 2.5800 . 2_656 no
H28B H36B 2.4600 . 1_545 no
H28B H29A 2.5100 . . no
H28B H15 2.5500 . 2_656 no
H28B C36 3.0900 . 1_545 no
H28C H15 2.4800 . 2_656 no
H28C H20 2.2700 . . no
H28C C20 2.7500 . . no
H29A H13 2.4400 . 2_556 no
H29A H28B 2.5100 . . no
H29B H24 2.3900 . 2_556 no
H29B H28A 2.4300 . . no
H29C H4B 2.5700 . 2_656 no
H29C H22 2.3700 . . no
H29C C22 2.7400 . . no
H30 C17 2.4600 . . no
H30 O8 2.8300 . 2_566 no
H31A H36A 2.4500 . . no
H31A O7 2.7500 . . no
H31B H32A 2.5300 . . no
H31B C22 3.0600 . . no
H31C H32C 2.5100 . . no
H32A H22 2.2600 . . no
H32A H31B 2.5300 . . no
H32A C22 2.8200 . . no
H32B C22 3.0300 . . no
H32B H35A 2.5300 . 1_455 no
H32C H31C 2.5100 . . no
H33A C33 2.9300 . 2_666 no
H33A H34A 2.5400 . 2_666 no
H33A H33A 2.4700 . 2_666 no
H33B H26B 2.4300 . . no
H34A O5 2.7800 . 2_666 no
H34A H33A 2.5400 . 2_666 no
H34B H25A 2.4600 . 2_656 no
H35A H32B 2.5300 . 1_655 no
H35A O10B 2.9200 . 2_656 no
H35A O10A 2.4000 . 2_656 no
H35B C15 2.9400 . 2_666 no
H35B H15 2.5500 . 2_666 no
H36A Mo1 3.4600 . . no
H36A H31A 2.4500 . . no
H36A O7 2.5800 . . no
H36B H28B 2.4600 . 1_565 no
H36B Mo1 3.5400 . . no
H36B C10 2.9400 . 2_666 no
H36B H10A 2.3900 . 2_666 no
H37C C22 3.0000 . 2_656 no
H38A H5B 2.4300 . . no
H38B H26C 2.4000 . . no
H39B Rh1 3.6400 . . no
H39B O3 2.9100 . . no
H40D C32 3.0900 . 2_556 no

loop_
_geom_torsion_atom_site_label_1
_geom_torsion_atom_site_label_2
_geom_torsion_atom_site_label_3
_geom_torsion_atom_site_label_4
_geom_torsion
_geom_torsion_site_symmetry_1
_geom_torsion_site_symmetry_2
_geom_torsion_site_symmetry_3
_geom_torsion_site_symmetry_4
_geom_torsion_publ_flag
O1 Rh1 Rh1 O2 -0.10(9) . . 2_665 . no
O1 Rh1 Rh1 O1 -179.98(8) . . 2_665 2_665 no
O1 Rh1 Rh1 O3 -90.40(10) . . 2_665 2_665 no
O1 Rh1 Rh1 O4 89.78(10) . . 2_665 2_665 no
O3 Rh1 Rh1 O2 -89.69(10) . . 2_665 . no
O3 Rh1 Rh1 O1 90.40(10) . . 2_665 2_665 no
O3 Rh1 Rh1 O3 179.98(13) . . 2_665 2_665 no
O3 Rh1 Rh1 O4 0.18(10) . . 2_665 2_665 no
O4 Rh1 Rh1 O2 90.13(10) . . 2_665 . no
O4 Rh1 Rh1 O1 -89.78(10) . . 2_665 2_665 no
O4 Rh1 Rh1 O3 -0.18(11) . . 2_665 2_665 no
O4 Rh1 Rh1 O4 -179.98(13) . . 2_665 2_665 no
O2 Rh1 Rh1 O2 -180.00(9) 2_665 . 2_665 . no
N1 Rh1 O1 C1 -178.6(3) . . . . no
Rh1 Rh1 O1 C1 -1.0(3) 2_665 . . . no
Rh1 Rh1 O2 C1 1.2(3) . 2_665 . . no
O3 Rh1 O2 C1 89.6(3) 2_665 2_665 . . no
O4 Rh1 O2 C1 -86.4(3) 2_665 2_665 . . no
N1 Rh1 O2 C1 -176.5(3) 2_665 2_665 . . no
O1 Rh1 O3 C6 -88.0(3) . . . 2_665 no
N1 Rh1 O3 C6 176.0(3) . . . 2_665 no
Rh1 Rh1 O3 C6 0.2(3) 2_665 . . 2_665 no
O2 Rh1 O3 C6 88.1(3) 2_665 . . 2_665 no
O1 Rh1 N1 C14 -130.6(2) . . . . no
O3 Rh1 N1 C14 -40.6(2) . . . . no
O4 Rh1 N1 C14 139.3(2) . . . . no
O3 Rh1 O1 C1 87.5(3) . . . . no
O4 Rh1 O1 C1 -88.5(3) . . . . no
O1 Rh1 N1 C16 64.8(2) . . . . no
O3 Rh1 N1 C16 154.7(2) . . . . no
O4 Rh1 N1 C16 -25.4(2) . . . . no
O2 Rh1 N1 C16 -115.2(2) 2_665 . . . no
N1 Rh1 O4 C6 -175.1(3) . . . . no
Rh1 Rh1 O4 C6 0.7(3) 2_665 . . . no
O2 Rh1 O4 C6 -87.2(3) 2_665 . . . no
O2 Rh1 N1 C14 49.5(2) 2_665 . . . no
O1 Rh1 O4 C6 88.9(3) . . . . no
O8 Mo1 Mo1 O6 88.81(8) . . 2_566 . no
O8 Mo1 Mo1 O5 -91.16(8) . . 2_566 2_566 no
O7 Mo1 Mo1 O6 -92.05(8) . . 2_566 . no
O7 Mo1 Mo1 O5 87.98(8) . . 2_566 2_566 no
O7 Mo1 Mo1 O7 180.00(8) . . 2_566 2_566 no
O7 Mo1 Mo1 O8 -0.86(8) . . 2_566 2_566 no
O5 Mo1 Mo1 O6 -0.03(9) . . 2_566 . no
O5 Mo1 Mo1 O5 179.98(13) . . 2_566 2_566 no
O5 Mo1 Mo1 O7 -87.98(8) . . 2_566 2_566 no
O5 Mo1 Mo1 O8 91.16(8) . . 2_566 2_566 no
O8 Mo1 O6 C11 -94.5(2) 2_566 2_566 . . no
O5 Mo1 O7 C17 -89.8(2) . . . . no
Mo1 Mo1 O7 C17 0.9(2) 2_566 . . . no
O6 Mo1 O7 C17 93.6(2) 2_566 . . . no
O5 Mo1 O8 C17 89.5(2) . . . 2_566 no
Mo1 Mo1 O8 C17 -1.1(2) 2_566 . . 2_566 no
O6 Mo1 O8 C17 -93.9(2) 2_566 . . 2_566 no
O8 Mo1 Mo1 O7 0.86(8) . . 2_566 2_566 no
O8 Mo1 Mo1 O8 -180.00(9) . . 2_566 2_566 no
O6 Mo1 Mo1 O6 -179.97(16) 2_566 . 2_566 . no
O7 Mo1 O5 C11 92.2(2) . . . . no
O8 Mo1 O5 C11 -91.1(2) . . . . no
Mo1 Mo1 O5 C11 1.7(2) 2_566 . . . no
Mo1 Mo1 O6 C11 -1.6(2) . 2_566 . . no
O7 Mo1 O6 C11 88.7(2) 2_566 2_566 . . no
Rh1 O1 C1 O2 2.3(5) . . . . no
Rh1 O1 C1 C2 178.9(3) . . . . no
Rh1 O2 C1 O1 -2.4(5) 2_665 . . . no
Rh1 O2 C1 C2 -179.0(3) 2_665 . . . no
Rh1 O3 C6 C7 179.6(3) 2_665 2_665 . . no
Rh1 O3 C6 O4 0.9(5) 2_665 2_665 . . no
Rh1 O4 C6 O3 -1.1(5) . . . 2_665 no
Rh1 O4 C6 C7 -179.9(3) . . . . no
Mo1 O5 C11 O6 -3.5(4) . . . . no
Mo1 O5 C11 C12 175.3(2) . . . . no
Mo1 O6 C11 O5 3.4(4) 2_566 . . . no
Mo1 O6 C11 C12 -175.4(2) 2_566 . . . no
Mo1 O7 C17 O8 -0.2(4) . . . 2_566 no
Mo1 O7 C17 C18 179.6(2) . . . . no
Mo1 O8 C17 O7 -0.7(4) 2_566 2_566 . . no
Mo1 O8 C17 C18 179.5(2) 2_566 2_566 . . no
C37 O10A C40 C39 -43.9(13) . . . . no
C40 O10A C37 C38 31.7(13) . . . . no
C33 O9 C36 C35 36.9(4) . . . . no
C36 O9 C33 C34 -40.0(4) . . . . no
Rh1 N1 C16 C15 165.3(3) . . . . no
C14 N1 C16 C15 0.4(5) . . . . no
C16 N1 C14 C13 0.3(5) . . . . no
Rh1 N1 C14 C13 -164.7(3) . . . . no
O2 C1 C2 C3 -15.0(6) . . . . no
O1 C1 C2 C5 35.8(6) . . . . no
O2 C1 C2 C4 98.3(5) . . . . no
O1 C1 C2 C3 168.0(4) . . . . no
O1 C1 C2 C4 -78.7(5) . . . . no
O2 C1 C2 C5 -147.3(4) . . . . no
O3 C6 C7 C8 48.7(5) 2_665 . . . no
O4 C6 C7 C8 -132.5(4) . . . . no
O3 C6 C7 C10 170.7(4) 2_665 . . . no
O4 C6 C7 C9 108.5(4) . . . . no
O3 C6 C7 C9 -70.4(4) 2_665 . . . no
O4 C6 C7 C10 -10.4(6) . . . . no
O5 C11 C12 C15 1.6(5) . . . . no
O6 C11 C12 C13 2.4(5) . . . . no
O6 C11 C12 C15 -179.6(3) . . . . no
O5 C11 C12 C13 -176.5(3) . . . . no
C11 C12 C13 C14 177.9(3) . . . . no
C15 C12 C13 C14 -0.2(5) . . . . no
C13 C12 C15 C16 0.8(5) . . . . no
C11 C12 C15 C16 -177.3(3) . . . . no
C12 C13 C14 N1 -0.4(5) . . . . no
C12 C15 C16 N1 -0.9(5) . . . . no
O8 C17 C18 C19 85.6(4) 2_566 . . . no
O7 C17 C18 C19 -94.3(4) . . . . no
O7 C17 C18 C23 81.4(4) . . . . no
O8 C17 C18 C23 -98.8(4) 2_566 . . . no
C17 C18 C19 C20 175.1(3) . . . . no
C17 C18 C23 C30 5.5(5) . . . . no
C23 C18 C19 C24 -179.2(4) . . . . no
C17 C18 C23 C22 -174.0(3) . . . . no
C19 C18 C23 C22 1.5(6) . . . . no
C19 C18 C23 C30 -179.0(4) . . . . no
C23 C18 C19 C20 -0.5(6) . . . . no
C17 C18 C19 C24 -3.7(5) . . . . no
C24 C19 C20 C21 177.6(4) . . . . no
C20 C19 C24 C25 26.5(6) . . . . no
C20 C19 C24 C26 -97.9(5) . . . . no
C18 C19 C20 C21 -1.1(6) . . . . no
C18 C19 C24 C25 -154.8(4) . . . . no
C18 C19 C24 C26 80.8(5) . . . . no
C19 C20 C21 C27 -178.5(4) . . . . no
C19 C20 C21 C22 1.6(6) . . . . no
C20 C21 C22 C23 -0.4(6) . . . . no
C22 C21 C27 C28 -173.1(4) . . . . no
C20 C21 C27 C29 -116.7(5) . . . . no
C20 C21 C27 C28 7.0(6) . . . . no
C27 C21 C22 C23 179.7(4) . . . . no
C22 C21 C27 C29 63.3(5) . . . . no
C21 C22 C23 C18 -1.1(6) . . . . no
C21 C22 C23 C30 179.4(4) . . . . no
C18 C23 C30 C31 -96.4(4) . . . . no
C18 C23 C30 C32 139.3(4) . . . . no
C22 C23 C30 C32 -41.2(5) . . . . no
C22 C23 C30 C31 83.2(5) . . . . no
O10A C37 C38 C39 -5.8(11) . . . . no
C37 C38 C39 C40 -20.5(9) . . . . no
C38 C39 C40 O10A 37.5(12) . . . . no
O9 C33 C34 C35 27.6(4) . . . . no
C33 C34 C35 C36 -5.3(5) . . . . no
C34 C35 C36 O9 -18.6(5) . . . . no
